data_7129546
loop_
_publ_author_name
'Ni, Dan'
'Song, Longlong'
'Zhao, Yun'
'Liu, Shunying'

_publ_section_title
;
 One-pot Synthesis of Multi-substituted Conjugated Dienones by Trapping
 Allene Carbocation with Active Ylides
;
_journal_name_full 'Chemical Communications'
_journal_paper_doi 10.1039/D1CC06405C
_journal_year 2022
_chemical_formula_sum 'C40 H37 Br N2 O2'
_chemical_formula_weight 657.62
_space_group_crystal_system triclinic
_space_group_IT_number 2
_space_group_name_Hall '-P 1'
_space_group_name_H-M_alt 'P -1'
_atom_sites_solution_hydrogens geom
_audit_creation_method SHELXL-2013
_audit_update_record
;
2021-09-20 deposited with the CCDC.	2022-01-11 downloaded from the CCDC.
;
_cell_angle_alpha 107.6090(10)
_cell_angle_beta 96.1770(10)
_cell_angle_gamma 104.8480(10)
_cell_formula_units_Z 2
_cell_length_a 9.9024(2)
_cell_length_b 10.9990(3)
_cell_length_c 16.8991(5)
_cell_measurement_reflns_used 9564
_cell_measurement_temperature 293(2)
_cell_measurement_theta_max 51.455
_cell_measurement_theta_min 5.163
_cell_volume 1661.18(8)
_computing_cell_refinement 'Bruker SAINT'
_computing_data_collection 'Bruker APEX2'
_computing_data_reduction 'Bruker SAINT'
_computing_molecular_graphics 'Bruker SHELXTL'
_computing_publication_material 'Bruker SHELXTL'
_computing_structure_refinement 'SHELXL-2013 (Sheldrick, 2013)'
_computing_structure_solution 'SHELXS-97 (Sheldrick 2008)'
_diffrn_ambient_temperature 293(2)
_diffrn_measured_fraction_theta_full 0.997
_diffrn_measured_fraction_theta_max 0.997
_diffrn_measurement_device_type 'Bruker APEX-II CCD'
_diffrn_measurement_method '\f and \w scans'
_diffrn_radiation_type MoK\a
_diffrn_radiation_wavelength 0.71073
_diffrn_reflns_av_R_equivalents 0.0412
_diffrn_reflns_av_unetI/netI 0.0328
_diffrn_reflns_Laue_measured_fraction_full 0.997
_diffrn_reflns_Laue_measured_fraction_max 0.997
_diffrn_reflns_limit_h_max 12
_diffrn_reflns_limit_h_min -12
_diffrn_reflns_limit_k_max 13
_diffrn_reflns_limit_k_min -13
_diffrn_reflns_limit_l_max 20
_diffrn_reflns_limit_l_min -20
_diffrn_reflns_number 32963
_diffrn_reflns_point_group_measured_fraction_full 0.997
_diffrn_reflns_point_group_measured_fraction_max 0.997
_diffrn_reflns_theta_full 25.242
_diffrn_reflns_theta_max 25.999
_diffrn_reflns_theta_min 2.676
_exptl_absorpt_coefficient_mu 1.275
_exptl_absorpt_correction_T_max 0.7456
_exptl_absorpt_correction_T_min 0.6065
_exptl_absorpt_correction_type multi-scan
_exptl_absorpt_process_details sadabs
_exptl_crystal_colour yellow
_exptl_crystal_density_diffrn 1.315
_exptl_crystal_description prismatic
_exptl_crystal_F_000 684
_exptl_crystal_size_max 0.120
_exptl_crystal_size_mid 0.100
_exptl_crystal_size_min 0.060
_refine_diff_density_max 0.408
_refine_diff_density_min -0.699
_refine_diff_density_rms 0.039
_refine_ls_extinction_method none
_refine_ls_goodness_of_fit_ref 1.013
_refine_ls_hydrogen_treatment constr
_refine_ls_matrix_type full
_refine_ls_number_parameters 410
_refine_ls_number_reflns 6520
_refine_ls_number_restraints 0
_refine_ls_restrained_S_all 1.013
_refine_ls_R_factor_all 0.0769
_refine_ls_R_factor_gt 0.0456
_refine_ls_shift/su_max 0.000
_refine_ls_shift/su_mean 0.000
_refine_ls_structure_factor_coef Fsqd
_refine_ls_weighting_details 'w=1/[\s^2^(Fo^2^)+(0.0422P)^2^+0.9966P] where P=(Fo^2^+2Fc^2^)/3'
_refine_ls_weighting_scheme calc
_refine_ls_wR_factor_gt 0.1016
_refine_ls_wR_factor_ref 0.1191
_reflns_Friedel_coverage 0.000
_reflns_number_gt 4465
_reflns_number_total 6520
_reflns_threshold_expression 'I > 2\s(I)'
_cod_data_source_file d1cc06405c2.cif
_cod_data_source_block mo_d8v21356_0m
_cod_database_code 7129546
_shelx_space_group_comment
; 
The symmetry employed for this shelxl refinement is uniquely defined 
by the following loop, which should always be used as a source of 
symmetry information in preference to the above space-group names. 
They are only intended as comments. 
;
_shelx_estimated_absorpt_t_min 0.862
_shelx_estimated_absorpt_t_max 0.927
_shelxl_version_number 2013-4

loop_
_space_group_symop_operation_xyz
'x, y, z'
'-x, -y, -z'

loop_
_atom_site_label
_atom_site_type_symbol
_atom_site_fract_x
_atom_site_fract_y
_atom_site_fract_z
_atom_site_U_iso_or_equiv
_atom_site_adp_type
_atom_site_occupancy
_atom_site_site_symmetry_order
_atom_site_calc_flag
_atom_site_refinement_flags_posn
_atom_site_refinement_flags_adp
_atom_site_refinement_flags_occupancy
_atom_site_disorder_assembly
_atom_site_disorder_group
Br1 Br 0.19285(4) 0.97697(4) 0.21763(3) 0.10197(19) Uani 1 1 d . . . . .
O1 O 0.5412(2) 0.4538(2) 0.08328(12) 0.0710(6) Uani 1 1 d . . . . .
O2 O 0.27441(17) 0.35696(16) 0.12531(10) 0.0476(4) Uani 1 1 d . . . . .
N1 N 0.7054(3) 0.0062(2) 0.05053(17) 0.0722(7) Uani 1 1 d . . . . .
N2 N 1.2335(3) 0.8287(3) 0.48815(19) 0.0874(9) Uani 1 1 d . . . . .
C1 C 0.5229(3) 0.7410(3) 0.24513(19) 0.0619(7) Uani 1 1 d . . . . .
H1 H 0.4329 0.7047 0.2546 0.074 Uiso 1 1 calc R U . . .
C2 C 0.5907(4) 0.8773(3) 0.2818(2) 0.0880(11) Uani 1 1 d . . . . .
H2 H 0.5460 0.9326 0.3150 0.106 Uiso 1 1 calc R U . . .
C3 C 0.7243(5) 0.9302(4) 0.2688(3) 0.1092(16) Uani 1 1 d . . . . .
H3 H 0.7705 1.0216 0.2940 0.131 Uiso 1 1 calc R U . . .
C4 C 0.7892(4) 0.8512(5) 0.2199(3) 0.1039(15) Uani 1 1 d . . . . .
H4 H 0.8799 0.8888 0.2119 0.125 Uiso 1 1 calc R U . . .
C5 C 0.7222(3) 0.7136(4) 0.1811(2) 0.0757(9) Uani 1 1 d . . . . .
H5 H 0.7669 0.6598 0.1468 0.091 Uiso 1 1 calc R U . . .
C6 C 0.5872(3) 0.6583(3) 0.19467(17) 0.0526(6) Uani 1 1 d . . . . .
C7 C 0.5132(3) 0.5131(3) 0.14977(16) 0.0477(6) Uani 1 1 d . . . . .
C8 C 0.3967(2) 0.4386(2) 0.18350(15) 0.0416(5) Uani 1 1 d . . . . .
C9 C 0.4170(2) 0.4368(2) 0.26348(14) 0.0410(5) Uani 1 1 d . . . . .
C10 C 0.5621(2) 0.5097(2) 0.31644(15) 0.0438(5) Uani 1 1 d . . . . .
H10 H 0.5707 0.5846 0.3631 0.053 Uiso 1 1 calc R U . . .
C11 C 0.6821(2) 0.4779(2) 0.30347(15) 0.0431(5) Uani 1 1 d . . . . .
C12 C 0.6850(2) 0.3538(2) 0.23777(15) 0.0427(5) Uani 1 1 d . . . . .
C13 C 0.5866(3) 0.2294(2) 0.22133(16) 0.0478(6) Uani 1 1 d . . . . .
H13 H 0.5141 0.2229 0.2520 0.057 Uiso 1 1 calc R U . . .
C14 C 0.5929(3) 0.1151(3) 0.16091(17) 0.0525(6) Uani 1 1 d . . . . .
H14 H 0.5244 0.0339 0.1515 0.063 Uiso 1 1 calc R U . . .
C15 C 0.7003(3) 0.1191(3) 0.11351(16) 0.0513(6) Uani 1 1 d . . . . .
C16 C 0.7992(3) 0.2439(3) 0.13004(17) 0.0555(7) Uani 1 1 d . . . . .
H16 H 0.8720 0.2510 0.0997 0.067 Uiso 1 1 calc R U . . .
C17 C 0.7911(3) 0.3568(3) 0.19043(16) 0.0520(6) Uani 1 1 d . . . . .
H17 H 0.8594 0.4382 0.1999 0.062 Uiso 1 1 calc R U . . .
C18 C 0.5962(3) -0.1206(3) 0.0315(2) 0.0711(8) Uani 1 1 d . . . . .
H18A H 0.6043 -0.1514 0.0787 0.107 Uiso 1 1 calc R U . . .
H18B H 0.6082 -0.1853 -0.0178 0.107 Uiso 1 1 calc R U . . .
H18C H 0.5038 -0.1092 0.0210 0.107 Uiso 1 1 calc R U . . .
C19 C 0.8379(4) -0.0013(4) 0.0255(2) 0.0840(10) Uani 1 1 d . . . . .
H19A H 0.8807 0.0766 0.0118 0.126 Uiso 1 1 calc R U . . .
H19B H 0.8206 -0.0801 -0.0232 0.126 Uiso 1 1 calc R U . . .
H19C H 0.9011 -0.0053 0.0713 0.126 Uiso 1 1 calc R U . . .
C20 C 0.8230(2) 0.5700(2) 0.35516(15) 0.0444(6) Uani 1 1 d . . . . .
C21 C 0.9293(3) 0.5220(3) 0.38211(18) 0.0580(7) Uani 1 1 d . . . . .
H21 H 0.9099 0.4302 0.3701 0.070 Uiso 1 1 calc R U . . .
C22 C 1.0627(3) 0.6054(3) 0.42601(19) 0.0660(8) Uani 1 1 d . . . . .
H22 H 1.1302 0.5692 0.4440 0.079 Uiso 1 1 calc R U . . .
C23 C 1.0983(3) 0.7432(3) 0.44403(17) 0.0605(7) Uani 1 1 d . . . . .
C24 C 0.9917(3) 0.7925(3) 0.41796(16) 0.0549(7) Uani 1 1 d . . . . .
H24 H 1.0112 0.8842 0.4295 0.066 Uiso 1 1 calc R U . . .
C25 C 0.8577(3) 0.7077(3) 0.37526(15) 0.0484(6) Uani 1 1 d . . . . .
H25 H 0.7885 0.7439 0.3595 0.058 Uiso 1 1 calc R U . . .
C26 C 1.3412(4) 0.7714(5) 0.5104(4) 0.143(2) Uani 1 1 d . . . . .
H26A H 1.3061 0.7149 0.5420 0.215 Uiso 1 1 calc R U . . .
H26B H 1.4254 0.8418 0.5444 0.215 Uiso 1 1 calc R U . . .
H26C H 1.3638 0.7192 0.4598 0.215 Uiso 1 1 calc R U . . .
C27 C 1.2767(4) 0.9612(4) 0.4848(3) 0.1172(15) Uani 1 1 d . . . . .
H27A H 1.2734 0.9564 0.4269 0.176 Uiso 1 1 calc R U . . .
H27B H 1.3723 1.0073 0.5166 0.176 Uiso 1 1 calc R U . . .
H27C H 1.2135 1.0087 0.5086 0.176 Uiso 1 1 calc R U . . .
C28 C 0.3092(3) 0.3674(2) 0.30268(15) 0.0439(6) Uani 1 1 d . . . . .
C29 C 0.1653(3) 0.3053(3) 0.26588(18) 0.0521(6) Uani 1 1 d . . . . .
H29 H 0.1319 0.3038 0.2119 0.063 Uiso 1 1 calc R U . . .
C30 C 0.0713(3) 0.2461(3) 0.3074(2) 0.0612(7) Uani 1 1 d . . . . .
H30 H -0.0244 0.2060 0.2813 0.073 Uiso 1 1 calc R U . . .
C31 C 0.1159(4) 0.2452(3) 0.3860(2) 0.0747(9) Uani 1 1 d . . . . .
H31 H 0.0518 0.2051 0.4137 0.090 Uiso 1 1 calc R U . . .
C32 C 0.2572(4) 0.3045(4) 0.4236(2) 0.0857(10) Uani 1 1 d . . . . .
H32 H 0.2889 0.3042 0.4774 0.103 Uiso 1 1 calc R U . . .
C33 C 0.3527(3) 0.3643(3) 0.38327(18) 0.0668(8) Uani 1 1 d . . . . .
H33 H 0.4482 0.4034 0.4100 0.080 Uiso 1 1 calc R U . . .
C34 C 0.2232(3) 0.4039(3) 0.06044(16) 0.0544(7) Uani 1 1 d . . . . .
H34A H 0.1317 0.3412 0.0279 0.065 Uiso 1 1 calc R U . . .
H34B H 0.2893 0.4060 0.0221 0.065 Uiso 1 1 calc R U . . .
C35 C 0.2067(3) 0.5406(3) 0.09583(16) 0.0487(6) Uani 1 1 d . . . . .
C36 C 0.2571(3) 0.6378(3) 0.06062(18) 0.0600(7) Uani 1 1 d . . . . .
H36 H 0.2976 0.6165 0.0131 0.072 Uiso 1 1 calc R U . . .
C37 C 0.2482(3) 0.7651(3) 0.0947(2) 0.0663(8) Uani 1 1 d . . . . .
H37 H 0.2807 0.8289 0.0698 0.080 Uiso 1 1 calc R U . . .
C38 C 0.1909(3) 0.7974(3) 0.1658(2) 0.0633(7) Uani 1 1 d . . . . .
C39 C 0.1367(3) 0.7022(3) 0.2012(2) 0.0650(8) Uani 1 1 d . . . . .
H39 H 0.0951 0.7240 0.2483 0.078 Uiso 1 1 calc R U . . .
C40 C 0.1448(3) 0.5747(3) 0.16605(18) 0.0564(7) Uani 1 1 d . . . . .
H40 H 0.1083 0.5101 0.1897 0.068 Uiso 1 1 calc R U . . .

loop_
_atom_site_aniso_label
_atom_site_aniso_U_11
_atom_site_aniso_U_22
_atom_site_aniso_U_33
_atom_site_aniso_U_23
_atom_site_aniso_U_13
_atom_site_aniso_U_12
Br1 0.1002(3) 0.0608(2) 0.1480(4) 0.0221(2) 0.0503(3) 0.0357(2)
O1 0.0760(13) 0.0838(14) 0.0587(12) 0.0201(11) 0.0345(10) 0.0304(11)
O2 0.0475(9) 0.0449(9) 0.0427(9) 0.0094(8) 0.0034(7) 0.0104(8)
N1 0.0586(14) 0.0595(15) 0.0838(18) -0.0034(13) 0.0197(13) 0.0248(12)
N2 0.0501(15) 0.079(2) 0.103(2) 0.0122(17) -0.0086(14) 0.0018(14)
C1 0.0596(17) 0.0485(16) 0.0698(19) 0.0191(14) -0.0010(14) 0.0105(13)
C2 0.096(3) 0.0531(19) 0.095(3) 0.0208(18) -0.018(2) 0.0085(18)
C3 0.102(3) 0.071(3) 0.127(4) 0.052(3) -0.033(3) -0.019(2)
C4 0.068(2) 0.119(4) 0.113(3) 0.080(3) -0.012(2) -0.024(2)
C5 0.0548(17) 0.102(3) 0.074(2) 0.053(2) 0.0081(15) 0.0035(17)
C6 0.0452(14) 0.0599(16) 0.0535(16) 0.0297(13) 0.0038(12) 0.0075(12)
C7 0.0454(14) 0.0579(15) 0.0458(14) 0.0210(12) 0.0126(11) 0.0206(12)
C8 0.0397(12) 0.0403(13) 0.0426(13) 0.0089(10) 0.0099(10) 0.0144(10)
C9 0.0408(12) 0.0417(13) 0.0417(13) 0.0106(10) 0.0120(10) 0.0172(10)
C10 0.0446(13) 0.0455(13) 0.0382(13) 0.0091(10) 0.0082(10) 0.0150(11)
C11 0.0447(13) 0.0422(13) 0.0428(13) 0.0147(11) 0.0090(10) 0.0137(11)
C12 0.0364(12) 0.0438(13) 0.0467(14) 0.0130(11) 0.0063(10) 0.0141(10)
C13 0.0459(14) 0.0466(14) 0.0566(15) 0.0193(12) 0.0187(11) 0.0184(11)
C14 0.0491(14) 0.0411(14) 0.0660(17) 0.0165(13) 0.0147(13) 0.0128(11)
C15 0.0457(14) 0.0541(15) 0.0531(15) 0.0106(12) 0.0083(12) 0.0233(12)
C16 0.0423(14) 0.0638(17) 0.0563(16) 0.0113(13) 0.0173(12) 0.0173(13)
C17 0.0407(13) 0.0524(15) 0.0562(16) 0.0120(13) 0.0130(11) 0.0096(11)
C18 0.077(2) 0.0547(17) 0.071(2) 0.0037(15) 0.0055(16) 0.0277(16)
C19 0.083(2) 0.081(2) 0.097(3) 0.0175(19) 0.0432(19) 0.0476(19)
C20 0.0406(13) 0.0480(14) 0.0414(13) 0.0110(11) 0.0070(10) 0.0140(11)
C21 0.0510(15) 0.0496(15) 0.0685(18) 0.0139(13) 0.0011(13) 0.0192(12)
C22 0.0477(15) 0.0690(19) 0.073(2) 0.0138(16) -0.0033(14) 0.0239(14)
C23 0.0456(15) 0.0651(18) 0.0552(17) 0.0070(14) 0.0058(12) 0.0085(13)
C24 0.0553(16) 0.0490(15) 0.0513(15) 0.0112(12) 0.0093(12) 0.0085(12)
C25 0.0498(14) 0.0507(15) 0.0444(14) 0.0144(12) 0.0088(11) 0.0177(12)
C26 0.058(2) 0.126(4) 0.198(5) 0.020(4) -0.037(3) 0.016(2)
C27 0.073(2) 0.099(3) 0.135(4) 0.028(3) -0.011(2) -0.022(2)
C28 0.0494(14) 0.0438(13) 0.0440(14) 0.0140(11) 0.0188(11) 0.0208(11)
C29 0.0472(14) 0.0495(15) 0.0658(17) 0.0260(13) 0.0153(12) 0.0159(12)
C30 0.0523(16) 0.0563(17) 0.085(2) 0.0322(16) 0.0279(15) 0.0188(13)
C31 0.080(2) 0.081(2) 0.080(2) 0.0386(19) 0.0490(19) 0.0266(18)
C32 0.093(3) 0.114(3) 0.0552(19) 0.040(2) 0.0293(18) 0.022(2)
C33 0.0624(18) 0.085(2) 0.0507(17) 0.0256(16) 0.0162(14) 0.0145(16)
C34 0.0564(15) 0.0587(16) 0.0436(14) 0.0097(12) 0.0019(12) 0.0225(13)
C35 0.0409(13) 0.0575(15) 0.0483(14) 0.0164(12) 0.0103(11) 0.0174(11)
C36 0.0594(17) 0.0737(19) 0.0559(17) 0.0258(15) 0.0246(13) 0.0260(15)
C37 0.0669(18) 0.0671(19) 0.082(2) 0.0375(17) 0.0305(16) 0.0280(15)
C38 0.0568(17) 0.0544(16) 0.085(2) 0.0230(15) 0.0247(15) 0.0239(14)
C39 0.0599(17) 0.0680(19) 0.076(2) 0.0214(16) 0.0359(15) 0.0285(15)
C40 0.0513(15) 0.0607(17) 0.0664(18) 0.0272(14) 0.0272(13) 0.0199(13)

loop_
_atom_type_symbol
_atom_type_description
_atom_type_scat_dispersion_real
_atom_type_scat_dispersion_imag
_atom_type_scat_source
C C 0.0033 0.0016 'International Tables Vol C Tables 4.2.6.8 and 6.1.1.4'
H H 0.0000 0.0000 'International Tables Vol C Tables 4.2.6.8 and 6.1.1.4'
Br Br -0.2901 2.4595 'International Tables Vol C Tables 4.2.6.8 and 6.1.1.4'
N N 0.0061 0.0033 'International Tables Vol C Tables 4.2.6.8 and 6.1.1.4'
O O 0.0106 0.0060 'International Tables Vol C Tables 4.2.6.8 and 6.1.1.4'

loop_
_geom_angle_atom_site_label_1
_geom_angle_atom_site_label_2
_geom_angle_atom_site_label_3
_geom_angle
_geom_angle_site_symmetry_1
_geom_angle_site_symmetry_3
_geom_angle_publ_flag
C8 O2 C34 118.00(19) . . ?
C15 N1 C19 120.3(3) . . ?
C15 N1 C18 120.0(2) . . ?
C19 N1 C18 116.0(2) . . ?
C23 N2 C27 118.7(3) . . ?
C23 N2 C26 118.8(3) . . ?
C27 N2 C26 119.1(3) . . ?
C6 C1 C2 120.7(3) . . ?
C6 C1 H1 119.6 . . ?
C2 C1 H1 119.6 . . ?
C3 C2 C1 119.5(4) . . ?
C3 C2 H2 120.2 . . ?
C1 C2 H2 120.2 . . ?
C4 C3 C2 120.7(4) . . ?
C4 C3 H3 119.6 . . ?
C2 C3 H3 119.6 . . ?
C3 C4 C5 120.9(4) . . ?
C3 C4 H4 119.5 . . ?
C5 C4 H4 119.5 . . ?
C6 C5 C4 118.9(4) . . ?
C6 C5 H5 120.5 . . ?
C4 C5 H5 120.5 . . ?
C1 C6 C5 119.2(3) . . ?
C1 C6 C7 122.0(2) . . ?
C5 C6 C7 118.7(3) . . ?
O1 C7 C6 120.7(2) . . ?
O1 C7 C8 118.8(2) . . ?
C6 C7 C8 120.4(2) . . ?
C9 C8 O2 120.9(2) . . ?
C9 C8 C7 122.2(2) . . ?
O2 C8 C7 116.2(2) . . ?
C8 C9 C28 126.3(2) . . ?
C8 C9 C10 116.5(2) . . ?
C28 C9 C10 117.2(2) . . ?
C11 C10 C9 126.4(2) . . ?
C11 C10 H10 116.8 . . ?
C9 C10 H10 116.8 . . ?
C10 C11 C12 123.7(2) . . ?
C10 C11 C20 120.4(2) . . ?
C12 C11 C20 115.9(2) . . ?
C17 C12 C13 116.2(2) . . ?
C17 C12 C11 120.6(2) . . ?
C13 C12 C11 123.1(2) . . ?
C14 C13 C12 122.0(2) . . ?
C14 C13 H13 119.0 . . ?
C12 C13 H13 119.0 . . ?
C13 C14 C15 121.3(2) . . ?
C13 C14 H14 119.3 . . ?
C15 C14 H14 119.3 . . ?
N1 C15 C16 121.3(2) . . ?
N1 C15 C14 122.0(2) . . ?
C16 C15 C14 116.6(2) . . ?
C17 C16 C15 121.3(2) . . ?
C17 C16 H16 119.4 . . ?
C15 C16 H16 119.4 . . ?
C16 C17 C12 122.5(2) . . ?
C16 C17 H17 118.8 . . ?
C12 C17 H17 118.8 . . ?
N1 C18 H18A 109.5 . . ?
N1 C18 H18B 109.5 . . ?
H18A C18 H18B 109.5 . . ?
N1 C18 H18C 109.5 . . ?
H18A C18 H18C 109.5 . . ?
H18B C18 H18C 109.5 . . ?
N1 C19 H19A 109.5 . . ?
N1 C19 H19B 109.5 . . ?
H19A C19 H19B 109.5 . . ?
N1 C19 H19C 109.5 . . ?
H19A C19 H19C 109.5 . . ?
H19B C19 H19C 109.5 . . ?
C21 C20 C25 116.4(2) . . ?
C21 C20 C11 121.6(2) . . ?
C25 C20 C11 121.9(2) . . ?
C22 C21 C20 122.3(3) . . ?
C22 C21 H21 118.9 . . ?
C20 C21 H21 118.9 . . ?
C21 C22 C23 121.2(3) . . ?
C21 C22 H22 119.4 . . ?
C23 C22 H22 119.4 . . ?
C22 C23 C24 117.0(2) . . ?
C22 C23 N2 121.6(3) . . ?
C24 C23 N2 121.4(3) . . ?
C25 C24 C23 121.1(3) . . ?
C25 C24 H24 119.4 . . ?
C23 C24 H24 119.4 . . ?
C24 C25 C20 122.0(2) . . ?
C24 C25 H25 119.0 . . ?
C20 C25 H25 119.0 . . ?
N2 C26 H26A 109.5 . . ?
N2 C26 H26B 109.5 . . ?
H26A C26 H26B 109.5 . . ?
N2 C26 H26C 109.5 . . ?
H26A C26 H26C 109.5 . . ?
H26B C26 H26C 109.5 . . ?
N2 C27 H27A 109.5 . . ?
N2 C27 H27B 109.5 . . ?
H27A C27 H27B 109.5 . . ?
N2 C27 H27C 109.5 . . ?
H27A C27 H27C 109.5 . . ?
H27B C27 H27C 109.5 . . ?
C29 C28 C33 116.3(2) . . ?
C29 C28 C9 125.1(2) . . ?
C33 C28 C9 118.5(2) . . ?
C30 C29 C28 121.6(3) . . ?
C30 C29 H29 119.2 . . ?
C28 C29 H29 119.2 . . ?
C31 C30 C29 121.0(3) . . ?
C31 C30 H30 119.5 . . ?
C29 C30 H30 119.5 . . ?
C30 C31 C32 118.9(3) . . ?
C30 C31 H31 120.6 . . ?
C32 C31 H31 120.6 . . ?
C31 C32 C33 121.0(3) . . ?
C31 C32 H32 119.5 . . ?
C33 C32 H32 119.5 . . ?
C32 C33 C28 121.2(3) . . ?
C32 C33 H33 119.4 . . ?
C28 C33 H33 119.4 . . ?
O2 C34 C35 112.8(2) . . ?
O2 C34 H34A 109.0 . . ?
C35 C34 H34A 109.0 . . ?
O2 C34 H34B 109.0 . . ?
C35 C34 H34B 109.0 . . ?
H34A C34 H34B 107.8 . . ?
C36 C35 C40 118.3(2) . . ?
C36 C35 C34 120.6(2) . . ?
C40 C35 C34 121.1(2) . . ?
C37 C36 C35 121.1(3) . . ?
C37 C36 H36 119.4 . . ?
C35 C36 H36 119.4 . . ?
C38 C37 C36 119.5(3) . . ?
C38 C37 H37 120.3 . . ?
C36 C37 H37 120.3 . . ?
C37 C38 C39 120.8(3) . . ?
C37 C38 Br1 119.1(2) . . ?
C39 C38 Br1 120.0(2) . . ?
C40 C39 C38 119.2(3) . . ?
C40 C39 H39 120.4 . . ?
C38 C39 H39 120.4 . . ?
C39 C40 C35 121.1(3) . . ?
C39 C40 H40 119.5 . . ?
C35 C40 H40 119.5 . . ?

loop_
_geom_bond_atom_site_label_1
_geom_bond_atom_site_label_2
_geom_bond_distance
_geom_bond_site_symmetry_2
_geom_bond_publ_flag
Br1 C38 1.897(3) . ?
O1 C7 1.217(3) . ?
O2 C8 1.375(3) . ?
O2 C34 1.443(3) . ?
N1 C15 1.386(3) . ?
N1 C19 1.436(4) . ?
N1 C18 1.449(4) . ?
N2 C23 1.396(4) . ?
N2 C27 1.430(5) . ?
N2 C26 1.442(5) . ?
C1 C6 1.381(4) . ?
C1 C2 1.383(4) . ?
C1 H1 0.9300 . ?
C2 C3 1.372(6) . ?
C2 H2 0.9300 . ?
C3 C4 1.348(6) . ?
C3 H3 0.9300 . ?
C4 C5 1.397(6) . ?
C4 H4 0.9300 . ?
C5 C6 1.394(4) . ?
C5 H5 0.9300 . ?
C6 C7 1.487(4) . ?
C7 C8 1.506(3) . ?
C8 C9 1.352(3) . ?
C9 C28 1.483(3) . ?
C9 C10 1.486(3) . ?
C10 C11 1.343(3) . ?
C10 H10 0.9300 . ?
C11 C12 1.486(3) . ?
C11 C20 1.488(3) . ?
C12 C17 1.387(3) . ?
C12 C13 1.388(3) . ?
C13 C14 1.380(3) . ?
C13 H13 0.9300 . ?
C14 C15 1.399(4) . ?
C14 H14 0.9300 . ?
C15 C16 1.393(4) . ?
C16 C17 1.375(4) . ?
C16 H16 0.9300 . ?
C17 H17 0.9300 . ?
C18 H18A 0.9600 . ?
C18 H18B 0.9600 . ?
C18 H18C 0.9600 . ?
C19 H19A 0.9600 . ?
C19 H19B 0.9600 . ?
C19 H19C 0.9600 . ?
C20 C21 1.386(3) . ?
C20 C25 1.387(3) . ?
C21 C22 1.376(4) . ?
C21 H21 0.9300 . ?
C22 C23 1.392(4) . ?
C22 H22 0.9300 . ?
C23 C24 1.393(4) . ?
C24 C25 1.381(3) . ?
C24 H24 0.9300 . ?
C25 H25 0.9300 . ?
C26 H26A 0.9600 . ?
C26 H26B 0.9600 . ?
C26 H26C 0.9600 . ?
C27 H27A 0.9600 . ?
C27 H27B 0.9600 . ?
C27 H27C 0.9600 . ?
C28 C29 1.392(3) . ?
C28 C33 1.397(4) . ?
C29 C30 1.375(4) . ?
C29 H29 0.9300 . ?
C30 C31 1.357(4) . ?
C30 H30 0.9300 . ?
C31 C32 1.370(5) . ?
C31 H31 0.9300 . ?
C32 C33 1.373(4) . ?
C32 H32 0.9300 . ?
C33 H33 0.9300 . ?
C34 C35 1.500(4) . ?
C34 H34A 0.9700 . ?
C34 H34B 0.9700 . ?
C35 C36 1.386(4) . ?
C35 C40 1.389(3) . ?
C36 C37 1.373(4) . ?
C36 H36 0.9300 . ?
C37 C38 1.372(4) . ?
C37 H37 0.9300 . ?
C38 C39 1.379(4) . ?
C39 C40 1.376(4) . ?
C39 H39 0.9300 . ?
C40 H40 0.9300 . ?

loop_
_geom_hbond_atom_site_label_D
_geom_hbond_atom_site_label_H
_geom_hbond_atom_site_label_A
_geom_hbond_distance_DH
_geom_hbond_distance_HA
_geom_hbond_distance_DA
_geom_hbond_angle_DHA
_geom_hbond_site_symmetry_A
C34 H34B O1 0.97 2.45 3.015(3) 116.8 .
C34 H34B O1 0.97 2.45 3.015(3) 116.8 .
C34 H34B O1 0.97 2.45 3.015(3) 116.8 .

loop_
_geom_torsion_atom_site_label_1
_geom_torsion_atom_site_label_2
_geom_torsion_atom_site_label_3
_geom_torsion_atom_site_label_4
_geom_torsion
_geom_torsion_site_symmetry_1
_geom_torsion_site_symmetry_2
_geom_torsion_site_symmetry_3
_geom_torsion_site_symmetry_4
_geom_torsion_publ_flag
C6 C1 C2 C3 -1.0(5) . . . . ?
C1 C2 C3 C4 0.8(6) . . . . ?
C2 C3 C4 C5 0.1(6) . . . . ?
C3 C4 C5 C6 -1.0(5) . . . . ?
C2 C1 C6 C5 0.2(4) . . . . ?
C2 C1 C6 C7 -175.8(3) . . . . ?
C4 C5 C6 C1 0.8(4) . . . . ?
C4 C5 C6 C7 176.9(3) . . . . ?
C1 C6 C7 O1 150.8(3) . . . . ?
C5 C6 C7 O1 -25.2(4) . . . . ?
C1 C6 C7 C8 -25.9(4) . . . . ?
C5 C6 C7 C8 158.1(2) . . . . ?
C34 O2 C8 C9 149.5(2) . . . . ?
C34 O2 C8 C7 -39.2(3) . . . . ?
O1 C7 C8 C9 127.9(3) . . . . ?
C6 C7 C8 C9 -55.4(3) . . . . ?
O1 C7 C8 O2 -43.3(3) . . . . ?
C6 C7 C8 O2 133.4(2) . . . . ?
O2 C8 C9 C28 -9.7(3) . . . . ?
C7 C8 C9 C28 179.6(2) . . . . ?
O2 C8 C9 C10 169.33(19) . . . . ?
C7 C8 C9 C10 -1.5(3) . . . . ?
C8 C9 C10 C11 -65.9(3) . . . . ?
C28 C9 C10 C11 113.2(3) . . . . ?
C9 C10 C11 C12 -6.9(4) . . . . ?
C9 C10 C11 C20 172.1(2) . . . . ?
C10 C11 C12 C17 139.5(3) . . . . ?
C20 C11 C12 C17 -39.5(3) . . . . ?
C10 C11 C12 C13 -42.1(4) . . . . ?
C20 C11 C12 C13 138.9(2) . . . . ?
C17 C12 C13 C14 -0.5(4) . . . . ?
C11 C12 C13 C14 -178.9(2) . . . . ?
C12 C13 C14 C15 0.5(4) . . . . ?
C19 N1 C15 C16 26.4(4) . . . . ?
C18 N1 C15 C16 -176.4(3) . . . . ?
C19 N1 C15 C14 -156.6(3) . . . . ?
C18 N1 C15 C14 0.7(4) . . . . ?
C13 C14 C15 N1 -177.7(3) . . . . ?
C13 C14 C15 C16 -0.5(4) . . . . ?
N1 C15 C16 C17 177.6(3) . . . . ?
C14 C15 C16 C17 0.4(4) . . . . ?
C15 C16 C17 C12 -0.4(4) . . . . ?
C13 C12 C17 C16 0.4(4) . . . . ?
C11 C12 C17 C16 178.9(2) . . . . ?
C10 C11 C20 C21 141.9(3) . . . . ?
C12 C11 C20 C21 -39.0(3) . . . . ?
C10 C11 C20 C25 -41.5(3) . . . . ?
C12 C11 C20 C25 137.5(2) . . . . ?
C25 C20 C21 C22 -0.4(4) . . . . ?
C11 C20 C21 C22 176.4(3) . . . . ?
C20 C21 C22 C23 -1.4(5) . . . . ?
C21 C22 C23 C24 2.0(4) . . . . ?
C21 C22 C23 N2 -179.7(3) . . . . ?
C27 N2 C23 C22 163.1(4) . . . . ?
C26 N2 C23 C22 4.2(5) . . . . ?
C27 N2 C23 C24 -18.5(5) . . . . ?
C26 N2 C23 C24 -177.5(4) . . . . ?
C22 C23 C24 C25 -0.8(4) . . . . ?
N2 C23 C24 C25 -179.2(3) . . . . ?
C23 C24 C25 C20 -1.0(4) . . . . ?
C21 C20 C25 C24 1.5(4) . . . . ?
C11 C20 C25 C24 -175.2(2) . . . . ?
C8 C9 C28 C29 -7.4(4) . . . . ?
C10 C9 C28 C29 173.6(2) . . . . ?
C8 C9 C28 C33 173.3(2) . . . . ?
C10 C9 C28 C33 -5.7(3) . . . . ?
C33 C28 C29 C30 1.0(4) . . . . ?
C9 C28 C29 C30 -178.3(2) . . . . ?
C28 C29 C30 C31 -0.5(4) . . . . ?
C29 C30 C31 C32 -0.1(5) . . . . ?
C30 C31 C32 C33 0.2(5) . . . . ?
C31 C32 C33 C28 0.4(5) . . . . ?
C29 C28 C33 C32 -0.9(4) . . . . ?
C9 C28 C33 C32 178.4(3) . . . . ?
C8 O2 C34 C35 -52.7(3) . . . . ?
O2 C34 C35 C36 134.0(3) . . . . ?
O2 C34 C35 C40 -44.0(3) . . . . ?
C40 C35 C36 C37 0.9(4) . . . . ?
C34 C35 C36 C37 -177.1(3) . . . . ?
C35 C36 C37 C38 1.3(4) . . . . ?
C36 C37 C38 C39 -2.8(5) . . . . ?
C36 C37 C38 Br1 175.0(2) . . . . ?
C37 C38 C39 C40 2.2(5) . . . . ?
Br1 C38 C39 C40 -175.7(2) . . . . ?
C38 C39 C40 C35 0.1(4) . . . . ?
C36 C35 C40 C39 -1.6(4) . . . . ?
C34 C35 C40 C39 176.5(3) . . . . ?
